data_7050697
loop_
_publ_author_name
'Fern\'andez, Alberto'
'V\'azquez-Garc\'ia, Digna'
'Fern\'andez, Jes\'us J.'
'L\'opez-Torres, Margarita'
'Su\'arez, Antonio'
'Castro-Juiz, Samuel'
'Ortigueira, Juan M.'
'Vila, Jos\'e M.'

_publ_section_title
;
 Cyclopalladated compounds derived from a [C,N,S] terdentate ligand:
 synthesis, characterization and reactivity. Crystal and molecular
 structures of [Pd{2-ClC6H3C(H)&#xE006;NCH2CH2SMe}(Cl)] and
 [{Pd[2-ClC6H3C(H)&#xE006;NCH2CH2SMe]}2{&#x00B5;-Ph2P(CH2)4PPh2}][CF3SO3]2
;
_journal_issue 1
_journal_name_full 'New Journal of Chemistry'
_journal_page_first 105
_journal_paper_doi 10.1039/b106511d
_journal_volume 26
_journal_year 2002
_chemical_formula_sum 'C10 H11 Cl2 N Pd S'
_chemical_formula_weight 354.56
_space_group_IT_number 14
_symmetry_cell_setting monoclinic
_symmetry_space_group_name_Hall '-P 2yn'
_symmetry_space_group_name_H-M 'P 1 21/n 1'
_atom_sites_solution_hydrogens geom
_atom_sites_solution_primary direct
_atom_sites_solution_secondary difmap
_audit_creation_method SHELXL-97
_cell_angle_alpha 90.000
_cell_angle_beta 90.2070(10)
_cell_angle_gamma 90.000
_cell_formula_units_Z 8
_cell_length_a 8.24110(10)
_cell_length_b 15.2287(2)
_cell_length_c 19.36720(10)
_cell_measurement_reflns_used 180
_cell_measurement_temperature 293(2)
_cell_measurement_theta_max 28.27
_cell_measurement_theta_min 1.70
_cell_volume 2430.59(5)
_computing_structure_refinement 'SHELXL-97 (Sheldrick, 1997)'
_computing_structure_solution 'SHELXS-97 (Sheldrick, 1990)'
_diffrn_ambient_temperature 293(2)
_diffrn_measured_fraction_theta_full 0.993
_diffrn_measured_fraction_theta_max 0.993
_diffrn_measurement_device_type ' siemens SMART CCD'
_diffrn_measurement_method '\w scans'
_diffrn_radiation_monochromator graphite
_diffrn_radiation_source 'fine-focus sealed tube'
_diffrn_radiation_type MoK\a
_diffrn_radiation_wavelength 0.71073
_diffrn_reflns_av_R_equivalents 0.0395
_diffrn_reflns_av_sigmaI/netI 0.0507
_diffrn_reflns_limit_h_max 10
_diffrn_reflns_limit_h_min -10
_diffrn_reflns_limit_k_max 20
_diffrn_reflns_limit_k_min -18
_diffrn_reflns_limit_l_max 25
_diffrn_reflns_limit_l_min -14
_diffrn_reflns_number 16370
_diffrn_reflns_theta_full 28.27
_diffrn_reflns_theta_max 28.27
_diffrn_reflns_theta_min 1.70
_diffrn_standards_decay_% <1
_exptl_absorpt_coefficient_mu 2.103
_exptl_absorpt_correction_T_max 0.6784
_exptl_absorpt_correction_T_min 0.4867
_exptl_absorpt_correction_type semi-empirical
_exptl_crystal_colour yellow
_exptl_crystal_density_diffrn 1.938
_exptl_crystal_density_method 'not measured'
_exptl_crystal_description prism
_exptl_crystal_F_000 1392
_exptl_crystal_size_max 0.40
_exptl_crystal_size_mid 0.35
_exptl_crystal_size_min 0.20
_refine_diff_density_max 0.946
_refine_diff_density_min -0.982
_refine_diff_density_rms 0.116
_refine_ls_extinction_method none
_refine_ls_goodness_of_fit_ref 1.037
_refine_ls_hydrogen_treatment mixed
_refine_ls_matrix_type full
_refine_ls_number_parameters 273
_refine_ls_number_reflns 5963
_refine_ls_number_restraints 0
_refine_ls_restrained_S_all 1.037
_refine_ls_R_factor_all 0.0646
_refine_ls_R_factor_gt 0.0372
_refine_ls_shift/su_max 0.001
_refine_ls_shift/su_mean 0.000
_refine_ls_structure_factor_coef Fsqd
_refine_ls_weighting_details 'calc w==1/[\s^2^(Fo^2^)+(0.0341P)^2^+0.3126P] where P==(Fo^2^+2Fc^2^)/3'
_refine_ls_weighting_scheme calc
_refine_ls_wR_factor_gt 0.0754
_refine_ls_wR_factor_ref 0.0856
_reflns_number_gt 4356
_reflns_number_total 5963
_reflns_threshold_expression >2sigma(I)
_cod_data_source_file b106511d.txt
_cod_data_source_block 3
_cod_depositor_comments
;
The following automatic conversions were performed:
'_atom_site_symetry_multiplicity' tag replaced with
'_atom_site_symmetry_multiplicity'.

Automatic conversion script
Id: cif_correct_tags 1440 2010-10-19 06:21:57Z saulius 
;
_cod_original_sg_symbol_H-M P21/n
_cod_database_code 7050697

loop_
_symmetry_equiv_pos_as_xyz
'x, y, z'
'-x+1/2, y+1/2, -z+1/2'
'-x, -y, -z'
'x-1/2, -y-1/2, z-1/2'

loop_
_atom_site_label
_atom_site_type_symbol
_atom_site_fract_x
_atom_site_fract_y
_atom_site_fract_z
_atom_site_U_iso_or_equiv
_atom_site_adp_type
_atom_site_occupancy
_atom_site_symmetry_multiplicity
_atom_site_calc_flag
_atom_site_refinement_flags
_atom_site_disorder_assembly
_atom_site_disorder_group
Pd1 Pd 0.70793(3) 0.113288(18) 0.803703(15) 0.03838(9) Uani 1 1 d . . .
Pd2 Pd 1.16214(4) 0.075190(18) 0.798874(14) 0.03773(9) Uani 1 1 d . . .
Cl1 Cl 0.78294(12) 0.25730(6) 0.82477(6) 0.0571(3) Uani 1 1 d . . .
Cl2 Cl 0.39100(17) -0.03830(9) 0.58211(6) 0.0724(3) Uani 1 1 d . . .
Cl3 Cl 1.17687(17) -0.06709(7) 0.84038(6) 0.0666(3) Uani 1 1 d . . .
Cl4 Cl 0.97381(17) 0.20425(9) 0.54489(6) 0.0794(4) Uani 1 1 d . . .
S1 S 0.80565(14) 0.04999(8) 0.91024(6) 0.0579(3) Uani 1 1 d . . .
S2 S 1.29046(13) 0.14672(7) 0.89649(5) 0.0498(3) Uani 1 1 d . . .
N1 N 0.6328(4) -0.00805(19) 0.78305(16) 0.0438(8) Uani 1 1 d . . .
N2 N 1.1633(4) 0.19426(19) 0.75718(16) 0.0381(7) Uani 1 1 d . . .
C1 C 0.6008(5) 0.1350(2) 0.71250(19) 0.0400(9) Uani 1 1 d . . .
C2 C 0.5736(5) 0.2134(3) 0.6773(2) 0.0535(11) Uani 1 1 d . . .
H2 H 0.6106 0.2660 0.6960 0.064 Uiso 1 1 calc R . .
C3 C 0.4922(6) 0.2138(3) 0.6148(2) 0.0619(13) Uani 1 1 d . . .
H3 H 0.4731 0.2669 0.5925 0.074 Uiso 1 1 calc R . .
C4 C 0.4381(6) 0.1361(3) 0.5848(2) 0.0588(12) Uani 1 1 d . . .
H4 H 0.3858 0.1366 0.5422 0.071 Uiso 1 1 calc R . .
C5 C 0.4635(5) 0.0590(3) 0.6191(2) 0.0487(10) Uani 1 1 d . . .
C6 C 0.5399(5) 0.0565(2) 0.6826(2) 0.0409(9) Uani 1 1 d . . .
C7 C 0.5623(5) -0.0207(3) 0.7251(2) 0.0486(10) Uani 1 1 d . . .
H7 H 0.5276 -0.0760 0.7111 0.058 Uiso 1 1 calc R . .
C8 C 0.6647(8) -0.0776(3) 0.8333(3) 0.0757(15) Uani 1 1 d . . .
H8A H 0.5698 -0.1151 0.8360 0.091 Uiso 1 1 calc R . .
H8B H 0.7541 -0.1132 0.8168 0.091 Uiso 1 1 calc R . .
C9 C 0.7000(14) -0.0494(5) 0.8955(4) 0.235(7) Uani 1 1 d . . .
H9A H 0.7624 -0.0955 0.9178 0.282 Uiso 1 1 calc R . .
H9B H 0.5983 -0.0451 0.9203 0.282 Uiso 1 1 calc R . .
C10 C 0.6941(7) 0.0998(5) 0.9796(3) 0.125(3) Uani 1 1 d . . .
H10A H 0.5805 0.0997 0.9685 0.187 Uiso 1 1 calc R . .
H10B H 0.7304 0.1592 0.9860 0.187 Uiso 1 1 calc R . .
H10C H 0.7119 0.0671 1.0213 0.187 Uiso 1 1 calc R . .
C11 C 1.0564(4) 0.0458(2) 0.70841(18) 0.0372(8) Uani 1 1 d . . .
C12 C 0.9881(5) -0.0319(3) 0.6856(2) 0.0449(9) Uani 1 1 d . . .
H12 H 0.9912 -0.0813 0.7137 0.054 Uiso 1 1 calc R . .
C13 C 0.9151(5) -0.0368(3) 0.6213(2) 0.0549(11) Uani 1 1 d . . .
H13 H 0.8688 -0.0894 0.6068 0.066 Uiso 1 1 calc R . .
C14 C 0.9102(5) 0.0362(3) 0.5780(2) 0.0552(11) Uani 1 1 d . . .
H14 H 0.8611 0.0326 0.5348 0.066 Uiso 1 1 calc R . .
C15 C 0.9784(5) 0.1133(3) 0.5998(2) 0.0489(10) Uani 1 1 d . . .
C16 C 1.0509(4) 0.1204(2) 0.66433(19) 0.0394(8) Uani 1 1 d . . .
C17 C 1.1143(4) 0.2005(2) 0.6946(2) 0.0418(9) Uani 1 1 d . . .
H17 H 1.1190 0.2530 0.6702 0.050 Uiso 1 1 calc R . .
C18 C 1.2133(5) 0.2711(2) 0.79749(19) 0.0451(9) Uani 1 1 d . . .
H18A H 1.1203 0.2951 0.8216 0.054 Uiso 1 1 calc R . .
H18B H 1.2549 0.3161 0.7668 0.054 Uiso 1 1 calc R . .
C19 C 1.3432(5) 0.2456(3) 0.8492(2) 0.0492(10) Uani 1 1 d . . .
H19A H 1.3591 0.2935 0.8816 0.059 Uiso 1 1 calc R . .
H19B H 1.4447 0.2362 0.8251 0.059 Uiso 1 1 calc R . .
C20 C 1.1275(5) 0.1872(3) 0.9495(2) 0.0589(11) Uani 1 1 d . . .
H20A H 1.1684 0.2316 0.9802 0.088 Uiso 1 1 calc R . .
H20B H 1.0832 0.1397 0.9760 0.088 Uiso 1 1 calc R . .
H20C H 1.0443 0.2118 0.9206 0.088 Uiso 1 1 calc R . .

loop_
_atom_site_aniso_label
_atom_site_aniso_U_11
_atom_site_aniso_U_22
_atom_site_aniso_U_33
_atom_site_aniso_U_23
_atom_site_aniso_U_13
_atom_site_aniso_U_12
Pd1 0.03941(17) 0.03095(15) 0.04483(19) -0.00347(12) 0.00634(12) -0.00144(12)
Pd2 0.04860(18) 0.03195(16) 0.03264(16) 0.00057(11) 0.00006(12) 0.00671(12)
Cl1 0.0465(6) 0.0354(5) 0.0893(8) -0.0098(5) -0.0038(5) -0.0046(4)
Cl2 0.0912(9) 0.0699(8) 0.0559(7) -0.0096(6) -0.0151(6) -0.0130(7)
Cl3 0.1166(10) 0.0355(5) 0.0476(7) 0.0054(4) -0.0057(6) 0.0124(6)
Cl4 0.0987(10) 0.0850(9) 0.0543(8) 0.0272(6) -0.0200(7) 0.0013(8)
S1 0.0544(7) 0.0554(7) 0.0638(8) -0.0011(5) -0.0162(5) -0.0021(5)
S2 0.0509(6) 0.0508(6) 0.0477(6) -0.0008(5) -0.0131(5) 0.0082(5)
N1 0.060(2) 0.0286(16) 0.043(2) -0.0017(13) 0.0007(16) 0.0004(15)
N2 0.0394(17) 0.0345(16) 0.0402(19) 0.0017(13) -0.0015(13) 0.0009(13)
C1 0.044(2) 0.035(2) 0.040(2) 0.0009(16) 0.0122(16) -0.0019(16)
C2 0.068(3) 0.036(2) 0.056(3) 0.0081(19) 0.016(2) 0.001(2)
C3 0.079(3) 0.053(3) 0.054(3) 0.023(2) 0.014(2) 0.008(2)
C4 0.064(3) 0.071(3) 0.042(3) 0.007(2) 0.004(2) 0.008(2)
C5 0.048(2) 0.054(3) 0.044(2) 0.0003(19) 0.0074(19) -0.0030(19)
C6 0.043(2) 0.037(2) 0.043(2) -0.0023(16) 0.0085(17) 0.0023(16)
C7 0.057(3) 0.032(2) 0.056(3) -0.0042(18) 0.003(2) -0.0060(18)
C8 0.128(5) 0.034(2) 0.065(3) 0.010(2) -0.014(3) 0.000(3)
C9 0.453(17) 0.103(6) 0.147(7) 0.086(5) -0.206(9) -0.158(8)
C10 0.069(4) 0.249(10) 0.055(4) 0.019(4) 0.002(3) 0.042(5)
C11 0.038(2) 0.037(2) 0.037(2) -0.0019(15) 0.0070(16) 0.0041(15)
C12 0.047(2) 0.042(2) 0.046(2) -0.0029(17) 0.0046(18) 0.0006(18)
C13 0.057(3) 0.055(3) 0.053(3) -0.015(2) -0.001(2) -0.005(2)
C14 0.049(3) 0.074(3) 0.043(3) -0.002(2) -0.0070(19) 0.005(2)
C15 0.048(2) 0.057(3) 0.042(2) 0.0041(19) -0.0020(18) 0.006(2)
C16 0.036(2) 0.047(2) 0.036(2) 0.0012(17) 0.0036(15) 0.0048(17)
C17 0.041(2) 0.039(2) 0.046(2) 0.0124(17) 0.0022(17) 0.0017(17)
C18 0.052(2) 0.032(2) 0.051(3) 0.0022(16) 0.0026(19) -0.0032(17)
C19 0.041(2) 0.051(2) 0.056(3) -0.0085(19) 0.0010(19) -0.0016(18)
C20 0.060(3) 0.073(3) 0.044(3) -0.009(2) 0.000(2) -0.010(2)

loop_
_atom_type_symbol
_atom_type_description
_atom_type_scat_dispersion_real
_atom_type_scat_dispersion_imag
_atom_type_scat_source
C C 0.0033 0.0016 'International Tables Vol C Tables 4.2.6.8 and 6.1.1.4'
H H 0.0000 0.0000 'International Tables Vol C Tables 4.2.6.8 and 6.1.1.4'
N N 0.0061 0.0033 'International Tables Vol C Tables 4.2.6.8 and 6.1.1.4'
S S 0.1246 0.1234 'International Tables Vol C Tables 4.2.6.8 and 6.1.1.4'
Cl Cl 0.1484 0.1585 'International Tables Vol C Tables 4.2.6.8 and 6.1.1.4'
Pd Pd -0.9988 1.0072 'International Tables Vol C Tables 4.2.6.8 and 6.1.1.4'

loop_
_geom_angle_atom_site_label_1
_geom_angle_atom_site_label_2
_geom_angle_atom_site_label_3
_geom_angle
_geom_angle_site_symmetry_1
_geom_angle_site_symmetry_3
_geom_angle_publ_flag
N1 Pd1 C1 80.78(14) . . ?
N1 Pd1 Cl1 176.92(10) . . ?
C1 Pd1 Cl1 96.66(11) . . ?
N1 Pd1 S1 84.46(10) . . ?
C1 Pd1 S1 165.10(11) . . ?
Cl1 Pd1 S1 98.03(4) . . ?
N2 Pd2 C11 81.45(14) . . ?
N2 Pd2 Cl3 175.09(9) . . ?
C11 Pd2 Cl3 96.69(11) . . ?
N2 Pd2 S2 84.49(9) . . ?
C11 Pd2 S2 165.94(11) . . ?
Cl3 Pd2 S2 97.34(4) . . ?
C9 S1 C10 103.2(5) . . ?
C9 S1 Pd1 92.4(2) . . ?
C10 S1 Pd1 107.5(2) . . ?
C20 S2 C19 100.6(2) . . ?
C20 S2 Pd2 105.95(14) . . ?
C19 S2 Pd2 94.82(14) . . ?
C7 N1 C8 123.8(4) . . ?
C7 N1 Pd1 117.2(3) . . ?
C8 N1 Pd1 118.9(3) . . ?
C17 N2 C18 122.2(3) . . ?
C17 N2 Pd2 116.8(3) . . ?
C18 N2 Pd2 121.0(2) . . ?
C2 C1 C6 117.7(4) . . ?
C2 C1 Pd1 130.1(3) . . ?
C6 C1 Pd1 112.1(3) . . ?
C3 C2 C1 120.6(4) . . ?
C2 C3 C4 121.1(4) . . ?
C5 C4 C3 118.7(4) . . ?
C4 C5 C6 121.8(4) . . ?
C4 C5 Cl2 118.5(4) . . ?
C6 C5 Cl2 119.7(3) . . ?
C5 C6 C1 120.0(4) . . ?
C5 C6 C7 126.0(4) . . ?
C1 C6 C7 114.0(4) . . ?
N1 C7 C6 115.8(4) . . ?
C9 C8 N1 114.5(5) . . ?
C8 C9 S1 122.4(5) . . ?
C12 C11 C16 118.7(4) . . ?
C12 C11 Pd2 130.3(3) . . ?
C16 C11 Pd2 111.0(3) . . ?
C11 C12 C13 120.7(4) . . ?
C12 C13 C14 120.7(4) . . ?
C15 C14 C13 119.2(4) . . ?
C14 C15 C16 121.4(4) . . ?
C14 C15 Cl4 119.0(3) . . ?
C16 C15 Cl4 119.7(3) . . ?
C15 C16 C11 119.4(4) . . ?
C15 C16 C17 125.7(4) . . ?
C11 C16 C17 114.7(3) . . ?
N2 C17 C16 115.7(3) . . ?
N2 C18 C19 110.1(3) . . ?
C18 C19 S2 112.1(3) . . ?

loop_
_geom_bond_atom_site_label_1
_geom_bond_atom_site_label_2
_geom_bond_distance
_geom_bond_site_symmetry_2
_geom_bond_publ_flag
Pd1 N1 1.989(3) . ?
Pd1 C1 1.999(4) . ?
Pd1 Cl1 2.3144(10) . ?
Pd1 S1 2.4132(12) . ?
Pd2 N2 1.985(3) . ?
Pd2 C11 2.005(4) . ?
Pd2 Cl3 2.3141(10) . ?
Pd2 S2 2.4216(11) . ?
Cl2 C5 1.750(4) . ?
Cl4 C15 1.747(4) . ?
S1 C9 1.769(6) . ?
S1 C10 1.798(6) . ?
S2 C20 1.802(4) . ?
S2 C19 1.816(4) . ?
N1 C7 1.276(5) . ?
N1 C8 1.462(5) . ?
N2 C17 1.279(4) . ?
N2 C18 1.466(5) . ?
C1 C2 1.394(5) . ?
C1 C6 1.420(5) . ?
C2 C3 1.381(6) . ?
C3 C4 1.391(7) . ?
C4 C5 1.364(6) . ?
C5 C6 1.380(6) . ?
C6 C7 1.447(5) . ?
C8 C9 1.310(8) . ?
C11 C12 1.381(5) . ?
C11 C16 1.423(5) . ?
C12 C13 1.383(5) . ?
C13 C14 1.393(6) . ?
C14 C15 1.368(6) . ?
C15 C16 1.387(5) . ?
C16 C17 1.450(5) . ?
C18 C19 1.514(5) . ?

loop_
_geom_torsion_atom_site_label_1
_geom_torsion_atom_site_label_2
_geom_torsion_atom_site_label_3
_geom_torsion_atom_site_label_4
_geom_torsion
_geom_torsion_site_symmetry_1
_geom_torsion_site_symmetry_2
_geom_torsion_site_symmetry_3
_geom_torsion_site_symmetry_4
_geom_torsion_publ_flag
N1 Pd1 S1 C9 -11.0(4) . . . . ?
C1 Pd1 S1 C9 -3.1(6) . . . . ?
Cl1 Pd1 S1 C9 167.1(4) . . . . ?
N1 Pd1 S1 C10 -115.7(3) . . . . ?
C1 Pd1 S1 C10 -107.8(5) . . . . ?
Cl1 Pd1 S1 C10 62.5(3) . . . . ?
N2 Pd2 S2 C20 87.02(18) . . . . ?
C11 Pd2 S2 C20 86.5(4) . . . . ?
Cl3 Pd2 S2 C20 -97.57(17) . . . . ?
N2 Pd2 S2 C19 -15.44(15) . . . . ?
C11 Pd2 S2 C19 -16.0(4) . . . . ?
Cl3 Pd2 S2 C19 159.98(13) . . . . ?
C1 Pd1 N1 C7 2.9(3) . . . . ?
Cl1 Pd1 N1 C7 36.9(19) . . . . ?
S1 Pd1 N1 C7 -179.1(3) . . . . ?
C1 Pd1 N1 C8 -178.7(4) . . . . ?
Cl1 Pd1 N1 C8 -144.8(16) . . . . ?
S1 Pd1 N1 C8 -0.8(3) . . . . ?
C11 Pd2 N2 C17 -5.3(3) . . . . ?
Cl3 Pd2 N2 C17 62.7(12) . . . . ?
S2 Pd2 N2 C17 174.9(3) . . . . ?
C11 Pd2 N2 C18 172.9(3) . . . . ?
Cl3 Pd2 N2 C18 -119.2(11) . . . . ?
S2 Pd2 N2 C18 -7.0(3) . . . . ?
N1 Pd1 C1 C2 174.6(4) . . . . ?
Cl1 Pd1 C1 C2 -3.7(4) . . . . ?
S1 Pd1 C1 C2 166.6(3) . . . . ?
N1 Pd1 C1 C6 -2.7(3) . . . . ?
Cl1 Pd1 C1 C6 179.0(2) . . . . ?
S1 Pd1 C1 C6 -10.7(6) . . . . ?
C6 C1 C2 C3 -1.0(6) . . . . ?
Pd1 C1 C2 C3 -178.2(3) . . . . ?
C1 C2 C3 C4 -1.3(7) . . . . ?
C2 C3 C4 C5 1.6(7) . . . . ?
C3 C4 C5 C6 0.5(6) . . . . ?
C3 C4 C5 Cl2 178.5(3) . . . . ?
C4 C5 C6 C1 -2.8(6) . . . . ?
Cl2 C5 C6 C1 179.2(3) . . . . ?
C4 C5 C6 C7 175.4(4) . . . . ?
Cl2 C5 C6 C7 -2.6(6) . . . . ?
C2 C1 C6 C5 3.0(5) . . . . ?
Pd1 C1 C6 C5 -179.3(3) . . . . ?
C2 C1 C6 C7 -175.4(3) . . . . ?
Pd1 C1 C6 C7 2.3(4) . . . . ?
C8 N1 C7 C6 179.3(4) . . . . ?
Pd1 N1 C7 C6 -2.4(5) . . . . ?
C5 C6 C7 N1 -178.2(4) . . . . ?
C1 C6 C7 N1 0.0(5) . . . . ?
C7 N1 C8 C9 -163.7(7) . . . . ?
Pd1 N1 C8 C9 18.0(9) . . . . ?
N1 C8 C9 S1 -32.6(12) . . . . ?
C10 S1 C9 C8 135.8(9) . . . . ?
Pd1 S1 C9 C8 27.3(10) . . . . ?
N2 Pd2 C11 C12 -173.8(4) . . . . ?
Cl3 Pd2 C11 C12 10.7(3) . . . . ?
S2 Pd2 C11 C12 -173.3(3) . . . . ?
N2 Pd2 C11 C16 4.0(2) . . . . ?
Cl3 Pd2 C11 C16 -171.4(2) . . . . ?
S2 Pd2 C11 C16 4.5(6) . . . . ?
C16 C11 C12 C13 -0.3(5) . . . . ?
Pd2 C11 C12 C13 177.4(3) . . . . ?
C11 C12 C13 C14 0.5(6) . . . . ?
C12 C13 C14 C15 -0.1(6) . . . . ?
C13 C14 C15 C16 -0.7(6) . . . . ?
C13 C14 C15 Cl4 179.3(3) . . . . ?
C14 C15 C16 C11 0.9(6) . . . . ?
Cl4 C15 C16 C11 -179.1(3) . . . . ?
C14 C15 C16 C17 -174.5(4) . . . . ?
Cl4 C15 C16 C17 5.5(5) . . . . ?
C12 C11 C16 C15 -0.4(5) . . . . ?
Pd2 C11 C16 C15 -178.5(3) . . . . ?
C12 C11 C16 C17 175.5(3) . . . . ?
Pd2 C11 C16 C17 -2.7(4) . . . . ?
C18 N2 C17 C16 -173.0(3) . . . . ?
Pd2 N2 C17 C16 5.2(4) . . . . ?
C15 C16 C17 N2 174.1(4) . . . . ?
C11 C16 C17 N2 -1.5(5) . . . . ?
C17 N2 C18 C19 -149.2(3) . . . . ?
Pd2 N2 C18 C19 32.8(4) . . . . ?
N2 C18 C19 S2 -47.2(4) . . . . ?
C20 S2 C19 C18 -70.3(3) . . . . ?
Pd2 S2 C19 C18 36.9(3) . . . . ?
